data_7215728
loop_
_publ_author_name
'An, Litao'
'Zhou, Jian'
'Xiao, Hong-Ping'
'Liu, Xing'
'Zou, Huahong'
'Pan, Chun-Yang'
'Liu, Meihua'
'Li, Jianhui'

_publ_section_title
;
 A series of new 3-D boratopolyoxovanadates containing five types of
 [KxOy]n building units
;
_journal_issue 20
_journal_name_full CrystEngComm
_journal_page_first 4236
_journal_paper_doi 10.1039/c4ce00073k
_journal_volume 16
_journal_year 2014
_chemical_formula_moiety 'B18 V12 O54 (O H)6 (H2 O) [K6 (H2 O)12], 2(C4 H15 N3),3(H2 O)'
_chemical_formula_sum 'C8 H68 B18 K6 N6 O76 V12'
_chemical_formula_weight 2505.09
_chemical_name_systematic
; 
 ? 
;
_space_group_IT_number 15
_symmetry_cell_setting monoclinic
_symmetry_space_group_name_Hall '-C 2yc'
_symmetry_space_group_name_H-M 'C 1 2/c 1'
_atom_sites_solution_primary direct
_atom_sites_solution_secondary difmap
_audit_creation_method SHELXL-97
_cell_angle_alpha 90.00
_cell_angle_beta 91.785(12)
_cell_angle_gamma 90.00
_cell_formula_units_Z 4
_cell_length_a 19.49(2)
_cell_length_b 19.16(2)
_cell_length_c 20.09(2)
_cell_measurement_temperature 296(2)
_cell_volume 7499(13)
_computing_structure_refinement 'SHELXL-97 (Sheldrick, 1997)'
_computing_structure_solution 'SHELXS-97 (Sheldrick, 1990)'
_diffrn_ambient_temperature 296(2)
_diffrn_detector_area_resol_mean 7.31
_diffrn_measured_fraction_theta_full 0.993
_diffrn_measured_fraction_theta_max 0.993
_diffrn_measurement_device_type 'Rigaku Mercury'
_diffrn_measurement_method \w
_diffrn_radiation_monochromator graphite
_diffrn_radiation_source 'fine-focus sealed tube'
_diffrn_radiation_type MoK\a
_diffrn_radiation_wavelength 0.71073
_diffrn_reflns_av_R_equivalents 0.0322
_diffrn_reflns_av_sigmaI/netI 0.0343
_diffrn_reflns_limit_h_max 18
_diffrn_reflns_limit_h_min -24
_diffrn_reflns_limit_k_max 24
_diffrn_reflns_limit_k_min -23
_diffrn_reflns_limit_l_max 25
_diffrn_reflns_limit_l_min -25
_diffrn_reflns_number 23100
_diffrn_reflns_theta_full 26.50
_diffrn_reflns_theta_max 26.50
_diffrn_reflns_theta_min 1.49
_exptl_absorpt_coefficient_mu 1.894
_exptl_absorpt_correction_T_max 0.7909
_exptl_absorpt_correction_T_min 0.6919
_exptl_absorpt_correction_type multi-scan
_exptl_absorpt_process_details 'Jacobson, R. (1998) Private communication'
_exptl_crystal_colour RED
_exptl_crystal_density_diffrn 2.183
_exptl_crystal_density_method 'not measured'
_exptl_crystal_description BLOCK
_exptl_crystal_F_000 4830
_exptl_crystal_size_max 0.21
_exptl_crystal_size_mid 0.18
_exptl_crystal_size_min 0.13
_refine_diff_density_max 1.376
_refine_diff_density_min -2.300
_refine_diff_density_rms 0.133
_refine_ls_extinction_method none
_refine_ls_goodness_of_fit_ref 1.181
_refine_ls_hydrogen_treatment NONE
_refine_ls_matrix_type full
_refine_ls_number_parameters 673
_refine_ls_number_reflns 7718
_refine_ls_number_restraints 427
_refine_ls_restrained_S_all 1.164
_refine_ls_R_factor_all 0.0559
_refine_ls_R_factor_gt 0.0482
_refine_ls_shift/su_max 0.001
_refine_ls_shift/su_mean 0.000
_refine_ls_structure_factor_coef Fsqd
_refine_ls_weighting_details 'calc w=1/[\s^2^(Fo^2^)+(0.0500P)^2^+60.0089P] where P=(Fo^2^+2Fc^2^)/3'
_refine_ls_weighting_scheme calc
_refine_ls_wR_factor_gt 0.1275
_refine_ls_wR_factor_ref 0.1330
_reflns_number_gt 6665
_reflns_number_total 7718
_reflns_threshold_expression >2sigma(I)
_cod_data_source_file c4ce00073k5.cif
_cod_data_source_block 2
_cod_original_cell_volume 7499(14)
_cod_original_sg_symbol_H-M 'C 2/c'
_cod_original_formula_sum 'C8 H68 B18 K6 N6 O76 V12 '
_cod_database_code 7215728

loop_
_symmetry_equiv_pos_as_xyz
'x, y, z'
'-x, y, -z+1/2'
'x+1/2, y+1/2, z'
'-x+1/2, y+1/2, -z+1/2'
'-x, -y, -z'
'x, -y, z-1/2'
'-x+1/2, -y+1/2, -z'
'x+1/2, -y+1/2, z-1/2'

loop_
_atom_site_label
_atom_site_type_symbol
_atom_site_fract_x
_atom_site_fract_y
_atom_site_fract_z
_atom_site_U_iso_or_equiv
_atom_site_adp_type
_atom_site_occupancy
_atom_site_symmetry_multiplicity
_atom_site_calc_flag
_atom_site_refinement_flags
_atom_site_disorder_assembly
_atom_site_disorder_group
V1 V 0.93734(3) 0.27158(3) 0.55271(3) 0.01354(15) Uani 1 1 d . . .
V2 V 0.85303(3) 0.40150(3) 0.52296(3) 0.01411(15) Uani 1 1 d . . .
V3 V 0.71161(3) 0.43960(3) 0.46595(3) 0.01509(15) Uani 1 1 d . . .
V4 V 0.68459(3) 0.38296(3) 0.60118(3) 0.01400(15) Uani 1 1 d . . .
V5 V 0.67996(3) 0.24390(4) 0.67149(3) 0.01475(15) Uani 1 1 d . . .
V6 V 0.83169(3) 0.27295(3) 0.65839(3) 0.01380(15) Uani 1 1 d . . .
K1 K 0.41054(6) 0.44629(6) 0.43703(6) 0.0377(3) Uani 1 1 d . . .
K3 K 0.9970(2) 0.25435(14) 0.76927(14) 0.0510(9) Uani 0.50 1 d P . .
K4 K 0.4829(3) 0.2849(2) 0.7449(5) 0.0790(19) Uani 0.50 1 d P . .
O1 O 0.86729(16) 0.28891(18) 0.73167(15) 0.0270(7) Uani 1 1 d . . .
O2 O 0.89863(16) 0.47215(16) 0.53888(17) 0.0266(7) Uani 1 1 d . . .
O3 O 1.01409(15) 0.28976(16) 0.58291(16) 0.0250(7) Uani 1 1 d . . .
O4 O 0.69849(17) 0.52360(16) 0.46548(17) 0.0280(7) Uani 1 1 d . . .
O5 O 0.75976(14) 0.41675(15) 0.55053(14) 0.0183(6) Uani 1 1 d . . .
O6 O 0.89292(14) 0.20798(14) 0.61285(14) 0.0162(6) Uani 1 1 d . . .
O7 O 0.80315(14) 0.41477(15) 0.43727(14) 0.0182(6) Uani 1 1 d . D .
O8 O 0.62284(14) 0.30318(15) 0.61409(14) 0.0179(6) Uani 1 1 d . D .
O9 O 0.74294(14) 0.32046(14) 0.65335(14) 0.0172(6) Uani 1 1 d . . .
O10 O 0.63865(14) 0.39616(15) 0.51428(14) 0.0188(6) Uani 1 1 d . . .
O11 O 0.87108(15) 0.33410(14) 0.59312(14) 0.0183(6) Uani 1 1 d . . .
O12 O 0.95072(14) 0.19286(14) 0.48692(13) 0.0146(5) Uani 1 1 d . . .
O13 O 0.66981(14) 0.40112(14) 0.37951(13) 0.0147(5) Uani 1 1 d . D .
O14 O 0.63059(13) 0.15821(14) 0.63574(14) 0.0158(6) Uani 1 1 d . . .
O15 O 0.91366(15) 0.33504(15) 0.47915(14) 0.0180(6) Uani 1 1 d . . .
O16 O 0.76781(14) 0.19540(14) 0.66859(15) 0.0188(6) Uani 1 1 d . . .
O17 O 0.50615(16) 0.34603(15) 0.62059(15) 0.0219(6) Uani 1 1 d . . .
O18 O 0.67548(15) 0.39048(16) 0.25871(14) 0.0194(6) Uani 1 1 d . D .
O19 O 0.65583(18) 0.2512(2) 0.74836(16) 0.0320(8) Uani 1 1 d . . .
O20 O 0.88126(15) 0.46837(15) 0.36111(15) 0.0221(6) Uani 1 1 d . D .
O21 O 0.97789(15) 0.39909(15) 0.39851(16) 0.0223(6) Uani 1 1 d . . .
O22 O 0.52607(14) 0.22530(14) 0.60563(14) 0.0166(6) Uani 1 1 d . . .
O23 O 0.55336(14) 0.39793(14) 0.42438(13) 0.0151(6) Uani 1 1 d . D .
O24 O 0.77716(14) 0.41844(14) 0.31973(14) 0.0168(6) Uani 1 1 d . D .
O25 O 0.56618(14) 0.38044(15) 0.30877(14) 0.0183(6) Uani 1 1 d . . .
O26 O 0.98715(18) 0.52275(18) 0.3785(2) 0.0439(10) Uani 1 1 d . D .
O27 O 0.57442(16) 0.3964(2) 0.19145(16) 0.0331(8) Uani 1 1 d . . .
O28 O 0.4596(2) 0.45952(18) 0.62854(18) 0.0364(8) Uani 1 1 d . . .
O29 O 0.52062(15) 0.42914(15) 0.53266(14) 0.0203(6) Uani 1 1 d . . .
O30 O 0.66165(16) 0.44844(15) 0.64893(15) 0.0230(6) Uani 1 1 d . . .
B1 B 0.5511(2) 0.2940(2) 0.5883(2) 0.0151(9) Uani 1 1 d . . .
B2 B 0.4963(3) 0.4106(3) 0.5931(2) 0.0221(10) Uani 1 1 d . . .
B3 B 0.5656(2) 0.3826(2) 0.4944(2) 0.0141(8) Uani 1 1 d . . .
B4 B 0.5982(2) 0.3682(2) 0.3768(2) 0.0147(8) Uani 1 1 d . . .
B5 B 0.6054(2) 0.3893(2) 0.2540(2) 0.0179(9) Uani 1 1 d . . .
B6 B 0.7144(2) 0.3789(2) 0.3235(2) 0.0163(9) Uani 1 1 d . . .
B7 B 0.8313(2) 0.4110(2) 0.3704(2) 0.0160(9) Uani 1 1 d . . .
B8 B 0.9487(2) 0.4612(3) 0.3800(3) 0.0229(10) Uani 1 1 d . . .
B9 B 0.9342(2) 0.3358(2) 0.4088(2) 0.0164(9) Uani 1 1 d . . .
O8W O 0.1520(5) 0.2817(6) 0.6317(5) 0.103(3) Uani 0.70 1 d P A 1
O9W O 0.2754(8) 0.6616(15) 0.8623(9) 0.165(11) Uani 0.50 1 d P B 1
O7W O 0.2907(6) 0.2766(6) 0.5627(5) 0.087(3) Uiso 0.60 1 d P C 1
N1 N 0.3660(5) 0.4049(7) 0.7250(6) 0.040(3) Uani 0.50 1 d PDU D 1
N2 N 0.2263(3) 0.4752(3) 0.7597(3) 0.0252(15) Uani 0.50 1 d PDU D 1
N3 N 0.1310(5) 0.6029(4) 0.7942(4) 0.042(2) Uani 0.50 1 d PDU D 1
C1 C 0.3067(5) 0.4225(5) 0.6796(4) 0.037(2) Uani 0.50 1 d PDU D 1
C2 C 0.2377(4) 0.4155(5) 0.7137(5) 0.033(2) Uani 0.50 1 d PDU D 1
C3 C 0.1573(5) 0.4749(4) 0.7909(7) 0.035(3) Uani 0.50 1 d PDU D 1
C4 C 0.1488(6) 0.5402(4) 0.8347(4) 0.040(2) Uani 0.50 1 d PDU D 1
N1B N 0.1536(7) 0.3922(6) 0.6788(5) 0.069(3) Uani 0.50 1 d PDU E 2
N2B N 0.2213(5) 0.5221(4) 0.8022(4) 0.043(2) Uani 0.50 1 d PDU E 2
N3B N 0.2525(6) 0.6805(5) 0.8365(5) 0.037(3) Uani 0.50 1 d PDU E 2
C1B C 0.2083(6) 0.4210(6) 0.7250(6) 0.047(3) Uani 0.50 1 d PDU E 2
C2B C 0.1744(6) 0.4632(6) 0.7814(6) 0.041(3) Uani 0.50 1 d PDU E 2
C3B C 0.1919(5) 0.5666(4) 0.8554(5) 0.048(2) Uani 0.50 1 d PDU E 2
C4B C 0.2432(7) 0.6209(5) 0.8822(5) 0.049(3) Uani 0.50 1 d PDU E 2
O11W O 0.3988(5) 0.4024(7) 0.7269(6) 0.050(3) Uani 0.50 1 d P . 2
O10W O 0.3229(7) 0.3514(7) 0.6206(8) 0.097(4) Uani 0.50 1 d P F 2
O8W' O 0.1842(11) 0.2950(16) 0.5740(12) 0.110(10) Uani 0.30 1 d P . 2
O7W' O 0.3651(5) 0.2726(5) 0.5325(5) 0.040(2) Uiso 0.40 1 d P D 2
O2W O 0.7500 0.2500 0.5000 0.146(5) Uani 1 2 d S . .
O3W O 1.0000 0.3983(4) 0.7500 0.102(3) Uani 1 2 d S . .
O4W O 0.3920(3) 0.3125(3) 0.4920(5) 0.118(3) Uani 1 1 d . . .
O5W O 0.5000 0.1296(5) 0.7500 0.099(3) Uani 1 2 d S . .
K2 K 0.92840(11) 0.60379(9) 0.49055(10) 0.0763(5) Uani 1 1 d . . .
O6W O 0.8044(9) 0.6250(10) 0.4600(8) 0.092(5) Uani 0.40 1 d P G 1
O1W O 0.8913(2) 0.7098(3) 0.5996(3) 0.0721(15) Uani 1 1 d . . .
O6W' O 0.7814(5) 0.6274(5) 0.5143(6) 0.084(3) Uani 0.60 1 d P H 2

loop_
_atom_site_aniso_label
_atom_site_aniso_U_11
_atom_site_aniso_U_22
_atom_site_aniso_U_33
_atom_site_aniso_U_23
_atom_site_aniso_U_13
_atom_site_aniso_U_12
V1 0.0122(3) 0.0134(3) 0.0149(3) 0.0024(2) -0.0013(2) -0.0010(2)
V2 0.0135(3) 0.0117(3) 0.0170(3) 0.0014(2) -0.0020(3) -0.0020(2)
V3 0.0143(3) 0.0129(3) 0.0180(3) 0.0020(2) -0.0011(3) -0.0002(2)
V4 0.0139(3) 0.0126(3) 0.0154(3) -0.0018(2) -0.0011(3) 0.0014(2)
V5 0.0146(3) 0.0175(3) 0.0121(3) 0.0018(2) 0.0005(3) 0.0007(3)
V6 0.0134(3) 0.0150(3) 0.0130(3) 0.0005(2) -0.0011(2) 0.0003(2)
K1 0.0438(7) 0.0365(6) 0.0327(6) -0.0041(5) -0.0041(5) 0.0108(5)
K3 0.0282(12) 0.0457(13) 0.078(3) 0.0011(12) -0.015(2) 0.0014(12)
K4 0.099(6) 0.077(2) 0.062(3) 0.002(2) 0.021(5) -0.012(2)
O1 0.0242(16) 0.0378(18) 0.0186(15) -0.0042(13) -0.0041(13) 0.0031(14)
O2 0.0252(16) 0.0171(15) 0.0373(18) 0.0027(13) -0.0050(14) -0.0051(12)
O3 0.0175(15) 0.0275(16) 0.0297(17) 0.0016(13) -0.0047(13) -0.0045(12)
O4 0.0320(18) 0.0156(15) 0.0363(18) 0.0025(13) -0.0013(14) 0.0019(13)
O5 0.0153(14) 0.0218(14) 0.0177(14) 0.0018(11) -0.0007(11) -0.0007(11)
O6 0.0165(14) 0.0128(13) 0.0196(14) 0.0041(11) 0.0047(11) 0.0010(11)
O7 0.0142(13) 0.0219(15) 0.0185(14) 0.0020(11) -0.0014(11) 0.0026(11)
O8 0.0155(14) 0.0175(14) 0.0205(14) 0.0021(11) -0.0033(11) -0.0019(11)
O9 0.0154(14) 0.0171(14) 0.0191(14) 0.0008(11) -0.0019(11) 0.0010(11)
O10 0.0152(14) 0.0225(15) 0.0187(14) 0.0049(12) -0.0024(11) -0.0029(11)
O11 0.0197(14) 0.0161(14) 0.0191(14) 0.0028(11) 0.0019(11) 0.0008(11)
O12 0.0161(13) 0.0130(13) 0.0148(13) 0.0011(10) 0.0007(11) 0.0004(10)
O13 0.0122(13) 0.0157(13) 0.0162(13) 0.0018(11) -0.0015(11) -0.0015(10)
O14 0.0124(13) 0.0165(13) 0.0182(13) 0.0031(11) -0.0018(11) 0.0004(11)
O15 0.0206(14) 0.0182(14) 0.0151(13) 0.0037(11) 0.0005(11) 0.0051(11)
O16 0.0130(13) 0.0158(14) 0.0278(15) 0.0049(12) 0.0022(12) -0.0007(11)
O17 0.0248(16) 0.0207(15) 0.0205(14) 0.0015(12) 0.0047(12) 0.0077(12)
O18 0.0156(14) 0.0267(16) 0.0159(14) 0.0035(12) -0.0001(11) -0.0005(12)
O19 0.0323(18) 0.046(2) 0.0177(15) -0.0005(14) 0.0062(13) -0.0047(16)
O20 0.0170(14) 0.0167(14) 0.0322(17) 0.0087(12) -0.0045(12) -0.0031(11)
O21 0.0154(14) 0.0189(15) 0.0324(17) 0.0079(13) -0.0033(12) -0.0036(11)
O22 0.0135(13) 0.0171(14) 0.0193(14) 0.0039(11) 0.0021(11) 0.0011(11)
O23 0.0145(13) 0.0155(13) 0.0151(13) 0.0024(11) -0.0008(11) 0.0019(10)
O24 0.0128(13) 0.0190(14) 0.0186(14) 0.0083(11) -0.0012(11) -0.0025(11)
O25 0.0137(14) 0.0253(15) 0.0158(14) 0.0045(11) -0.0018(11) -0.0013(11)
O26 0.0263(18) 0.0233(18) 0.081(3) 0.0197(18) -0.0201(19) -0.0112(14)
O27 0.0182(16) 0.063(2) 0.0174(15) 0.0102(15) -0.0026(13) -0.0032(16)
O28 0.047(2) 0.0298(18) 0.0335(19) -0.0010(15) 0.0148(16) 0.0177(16)
O29 0.0240(15) 0.0155(14) 0.0213(15) -0.0004(11) 0.0021(12) 0.0057(12)
O30 0.0255(16) 0.0183(14) 0.0251(15) -0.0037(12) 0.0020(13) 0.0044(12)
B1 0.014(2) 0.018(2) 0.014(2) 0.0026(16) 0.0024(16) 0.0015(17)
B2 0.022(2) 0.023(2) 0.021(2) -0.0027(19) 0.0007(19) 0.0055(19)
B3 0.013(2) 0.015(2) 0.014(2) 0.0017(16) 0.0002(16) -0.0008(16)
B4 0.013(2) 0.015(2) 0.016(2) 0.0037(16) 0.0003(16) -0.0010(16)
B5 0.016(2) 0.021(2) 0.017(2) 0.0044(17) -0.0011(17) -0.0006(17)
B6 0.015(2) 0.019(2) 0.015(2) 0.0047(17) -0.0007(17) -0.0001(17)
B7 0.015(2) 0.016(2) 0.017(2) 0.0048(17) -0.0010(17) -0.0007(17)
B8 0.017(2) 0.020(2) 0.032(3) 0.008(2) -0.004(2) -0.0046(18)
B9 0.013(2) 0.017(2) 0.019(2) 0.0060(17) -0.0010(17) -0.0024(17)
O8W 0.084(6) 0.142(9) 0.082(6) -0.007(6) -0.006(5) -0.009(6)
O9W 0.069(11) 0.34(3) 0.094(13) -0.111(16) 0.053(10) -0.066(15)
N1 0.047(6) 0.038(5) 0.035(5) 0.006(4) 0.017(6) 0.010(6)
N2 0.028(3) 0.021(3) 0.026(3) 0.012(3) -0.002(3) -0.002(3)
N3 0.055(6) 0.036(5) 0.036(5) 0.014(4) 0.015(4) 0.007(4)
C1 0.054(5) 0.033(4) 0.024(4) 0.008(4) 0.010(4) 0.003(4)
C2 0.034(5) 0.030(4) 0.035(5) 0.004(4) -0.003(4) -0.006(4)
C3 0.036(5) 0.028(5) 0.041(5) 0.010(4) 0.010(4) -0.003(4)
C4 0.050(5) 0.037(5) 0.034(4) 0.015(4) 0.010(4) 0.001(4)
N1B 0.099(9) 0.052(6) 0.053(6) 0.010(5) -0.009(6) 0.019(6)
N2B 0.048(4) 0.037(4) 0.045(4) 0.015(4) 0.008(4) 0.000(4)
N3B 0.045(6) 0.041(5) 0.025(5) 0.001(4) -0.003(4) 0.005(4)
C1B 0.055(6) 0.034(5) 0.051(5) 0.014(4) 0.003(5) 0.002(5)
C2B 0.046(6) 0.030(5) 0.048(5) 0.012(4) -0.001(5) 0.004(5)
C3B 0.048(5) 0.044(5) 0.052(5) 0.007(5) 0.017(5) 0.006(5)
C4B 0.057(6) 0.053(6) 0.039(5) 0.007(5) -0.001(5) 0.013(5)
O11W 0.050(6) 0.050(6) 0.050(6) 0.000(4) 0.002(6) 0.000(6)
O10W 0.076(8) 0.069(8) 0.146(13) -0.007(8) -0.012(8) 0.001(6)
O8W' 0.067(13) 0.18(3) 0.081(15) -0.062(17) -0.021(11) 0.053(15)
O2W 0.162(12) 0.138(11) 0.137(11) -0.034(9) -0.010(9) -0.016(9)
O3W 0.142(9) 0.057(5) 0.104(7) 0.000 -0.033(6) 0.000
O4W 0.055(3) 0.053(3) 0.246(10) 0.002(5) 0.032(5) 0.000(3)
O5W 0.158(9) 0.095(7) 0.047(4) 0.000 0.035(5) 0.000
K2 0.0870(13) 0.0582(10) 0.0832(12) 0.0283(9) -0.0085(10) -0.0258(9)
O6W 0.090(11) 0.126(15) 0.061(9) 0.008(9) 0.005(8) -0.044(10)
O1W 0.033(2) 0.075(3) 0.109(4) -0.019(3) 0.010(3) -0.008(2)
O6W' 0.066(6) 0.063(6) 0.121(9) 0.008(6) -0.025(6) -0.017(5)

loop_
_atom_type_symbol
_atom_type_description
_atom_type_scat_dispersion_real
_atom_type_scat_dispersion_imag
_atom_type_scat_source
C C 0.0033 0.0016 'International Tables Vol C Tables 4.2.6.8 and 6.1.1.4'
H H 0.0000 0.0000 'International Tables Vol C Tables 4.2.6.8 and 6.1.1.4'
B B 0.0013 0.0007 'International Tables Vol C Tables 4.2.6.8 and 6.1.1.4'
N N 0.0061 0.0033 'International Tables Vol C Tables 4.2.6.8 and 6.1.1.4'
O O 0.0106 0.0060 'International Tables Vol C Tables 4.2.6.8 and 6.1.1.4'
K K 0.2009 0.2494 'International Tables Vol C Tables 4.2.6.8 and 6.1.1.4'
V V 0.3005 0.5294 'International Tables Vol C Tables 4.2.6.8 and 6.1.1.4'

loop_
_geom_angle_atom_site_label_1
_geom_angle_atom_site_label_2
_geom_angle_atom_site_label_3
_geom_angle
_geom_angle_site_symmetry_1
_geom_angle_site_symmetry_3
O3 V1 O6 108.91(15) . .
O3 V1 O11 108.89(16) . .
O6 V1 O11 79.23(13) . .
O3 V1 O15 109.83(15) . .
O6 V1 O15 139.59(13) . .
O11 V1 O15 77.85(13) . .
O3 V1 O12 105.41(15) . .
O6 V1 O12 90.42(14) . .
O11 V1 O12 145.69(12) . .
O15 V1 O12 90.13(14) . .
O3 V1 V6 112.06(14) . .
O6 V1 V6 40.17(9) . .
O11 V1 V6 39.23(9) . .
O15 V1 V6 112.17(10) . .
O12 V1 V6 124.90(9) . .
O3 V1 V2 112.47(13) . .
O6 V1 V2 112.90(10) . .
O11 V1 V2 38.58(9) . .
O15 V1 V2 39.44(9) . .
O12 V1 V2 124.22(10) . .
V6 V1 V2 75.69(5) . .
O3 V1 K2 45.37(12) . 5_766
O6 V1 K2 153.22(10) . 5_766
O11 V1 K2 100.63(12) . 5_766
O15 V1 K2 64.52(10) . 5_766
O12 V1 K2 102.88(10) . 5_766
V6 V1 K2 132.21(6) . 5_766
V2 V1 K2 78.74(9) . 5_766
O3 V1 K3 52.23(13) . 2_756
O6 V1 K3 59.98(11) . 2_756
O11 V1 K3 82.49(11) . 2_756
O15 V1 K3 146.54(10) . 2_756
O12 V1 K3 120.37(10) . 2_756
V6 V1 K3 63.31(10) . 2_756
V2 V1 K3 115.10(5) . 2_756
K2 V1 K3 93.33(8) 5_766 2_756
O2 V2 O11 108.83(16) . .
O2 V2 O5 109.02(16) . .
O11 V2 O5 92.49(13) . .
O2 V2 O15 106.97(16) . .
O11 V2 O15 78.19(13) . .
O5 V2 O15 143.92(13) . .
O2 V2 O7 108.24(15) . .
O11 V2 O7 142.85(13) . .
O5 V2 O7 77.77(13) . .
O15 V2 O7 88.83(13) . .
O2 V2 V1 110.56(14) . .
O11 V2 V1 39.07(9) . .
O5 V2 V1 125.07(9) . .
O15 V2 V1 39.28(9) . .
O7 V2 V1 121.92(9) . .
O2 V2 V3 110.69(13) . .
O11 V2 V3 125.20(9) . .
O5 V2 V3 39.14(10) . .
O15 V2 V3 122.54(10) . .
O7 V2 V3 38.90(8) . .
V1 V2 V3 138.65(3) . .
O4 V3 O10 108.07(16) . .
O4 V3 O7 112.58(15) . .
O10 V3 O7 137.43(13) . .
O4 V3 O5 107.20(15) . .
O10 V3 O5 78.98(14) . .
O7 V3 O5 77.55(13) . .
O4 V3 O13 107.14(15) . .
O10 V3 O13 89.50(13) . .
O7 V3 O13 90.29(13) . .
O5 V3 O13 145.64(13) . .
O4 V3 V4 109.39(13) . .
O10 V3 V4 40.03(9) . .
O7 V3 V4 111.63(9) . .
O5 V3 V4 39.25(10) . .
O13 V3 V4 124.57(10) . .
O4 V3 V2 112.31(12) . .
O10 V3 V2 112.30(11) . .
O7 V3 V2 39.28(10) . .
O5 V3 V2 38.53(8) . .
O13 V3 V2 124.68(9) . .
V4 V3 V2 75.74(5) . .
O4 V3 K1 48.41(12) . 5_666
O10 V3 K1 60.66(11) . 5_666
O7 V3 K1 151.91(9) . 5_666
O5 V3 K1 88.56(11) . 5_666
O13 V3 K1 113.86(10) . 5_666
V4 V3 K1 67.23(6) . 5_666
V2 V3 K1 121.22(6) . 5_666
O30 V4 O5 106.04(15) . .
O30 V4 O9 108.72(16) . .
O5 V4 O9 92.89(14) . .
O30 V4 O10 107.22(15) . .
O5 V4 O10 79.57(14) . .
O9 V4 O10 143.96(13) . .
O30 V4 O8 109.66(15) . .
O5 V4 O8 144.19(13) . .
O9 V4 O8 78.43(14) . .
O10 V4 O8 87.32(13) . .
O30 V4 V3 108.12(13) . .
O5 V4 V3 40.30(9) . .
O9 V4 V3 126.83(10) . .
O10 V4 V3 39.57(10) . .
O8 V4 V3 121.87(9) . .
O30 V4 V5 112.76(13) . .
O5 V4 V5 125.42(9) . .
O9 V4 V5 39.34(9) . .
O10 V4 V5 120.86(9) . .
O8 V4 V5 39.21(9) . .
V3 V4 V5 139.02(3) . .
O30 V4 K1 47.76(12) . 5_666
O5 V4 K1 88.75(11) . 5_666
O9 V4 K1 155.48(9) . 5_666
O10 V4 K1 60.28(9) . 5_666
O8 V4 K1 113.35(12) . 5_666
V3 V4 K1 66.73(4) . 5_666
V5 V4 K1 145.82(5) . 5_666
O19 V5 O8 109.52(17) . .
O19 V5 O16 110.34(16) . .
O8 V5 O16 138.39(13) . .
O19 V5 O9 108.24(16) . .
O8 V5 O9 78.59(14) . .
O16 V5 O9 78.18(14) . .
O19 V5 O14 104.89(16) . .
O8 V5 O14 90.38(14) . .
O16 V5 O14 90.62(13) . .
O9 V5 O14 146.87(12) . .
O19 V5 V4 112.36(14) . .
O8 V5 V4 39.79(9) . .
O16 V5 V4 111.57(9) . .
O9 V5 V4 38.92(9) . .
O14 V5 V4 124.83(10) . .
O19 V5 V6 112.14(13) . .
O8 V5 V6 112.56(10) . .
O16 V5 V6 39.16(10) . .
O9 V5 V6 39.22(9) . .
O14 V5 V6 124.97(8) . .
V4 V5 V6 75.73(3) . .
O19 V5 K4 44.00(18) . 2_656
O8 V5 K4 70.35(16) . 2_656
O16 V5 K4 151.15(15) . 2_656
O9 V5 K4 118.38(12) . 2_656
O14 V5 K4 85.90(12) . 2_656
V4 V5 K4 93.64(10) . 2_656
V6 V5 K4 148.15(10) . 2_656
O1 V6 O11 109.28(16) . .
O1 V6 O16 107.55(16) . .
O11 V6 O16 143.07(13) . .
O1 V6 O9 108.01(15) . .
O11 V6 O9 92.98(13) . .
O16 V6 O9 78.11(14) . .
O1 V6 O6 106.85(15) . .
O11 V6 O6 79.00(13) . .
O16 V6 O6 88.00(14) . .
O9 V6 O6 144.93(13) . .
O1 V6 V1 110.89(14) . .
O11 V6 V1 39.75(9) . .
O16 V6 V1 121.38(10) . .
O9 V6 V1 126.34(10) . .
O6 V6 V1 39.42(9) . .
O1 V6 V5 110.12(12) . .
O11 V6 V5 125.40(9) . .
O16 V6 V5 39.09(9) . .
O9 V6 V5 39.21(10) . .
O6 V6 V5 122.11(10) . .
V1 V6 V5 138.82(5) . .
O1 V6 K3 45.32(12) . 2_756
O11 V6 K3 87.20(11) . 2_756
O16 V6 K3 117.79(11) . 2_756
O9 V6 K3 150.58(10) . 2_756
O6 V6 K3 63.85(11) . 2_756
V1 V6 K3 68.80(9) . 2_756
V5 V6 K3 146.99(7) . 2_756
O1 V6 K3 34.78(12) . .
O11 V6 K3 96.02(12) . .
O16 V6 K3 113.00(11) . .
O9 V6 K3 142.29(10) . .
O6 V6 K3 72.78(11) . .
V1 V6 K3 80.18(10) . .
V5 V6 K3 136.85(7) . .
K3 V6 K3 11.39(10) 2_756 .
O27 K1 O29 115.64(11) 2_655 5_666
O27 K1 O4W 94.0(2) 2_655 .
O29 K1 O4W 139.2(2) 5_666 .
O27 K1 O29 119.15(11) 2_655 .
O29 K1 O29 66.81(11) 5_666 .
O4W K1 O29 74.59(18) . .
O27 K1 O23 71.62(9) 2_655 .
O29 K1 O23 80.76(10) 5_666 .
O4W K1 O23 83.16(14) . .
O29 K1 O23 47.99(9) . .
O27 K1 O30 75.90(12) 2_655 5_666
O29 K1 O30 76.28(11) 5_666 5_666
O4W K1 O30 141.15(17) . 5_666
O29 K1 O30 143.08(10) . 5_666
O23 K1 O30 126.31(9) . 5_666
O27 K1 O4 140.62(11) 2_655 5_666
O29 K1 O4 92.21(10) 5_666 5_666
O4W K1 O4 79.43(16) . 5_666
O29 K1 O4 96.67(12) . 5_666
O23 K1 O4 143.91(10) . 5_666
O30 K1 O4 85.21(11) 5_666 5_666
O27 K1 O10 128.77(10) 2_655 5_666
O29 K1 O10 45.68(10) 5_666 5_666
O4W K1 O10 131.99(18) . 5_666
O29 K1 O10 97.14(9) . 5_666
O23 K1 O10 126.28(8) . 5_666
O30 K1 O10 54.57(10) 5_666 5_666
O4 K1 O10 54.18(8) 5_666 5_666
O27 K1 B2 92.33(13) 2_655 5_666
O29 K1 B2 23.44(11) 5_666 5_666
O4W K1 B2 152.97(17) . 5_666
O29 K1 B2 79.39(12) . 5_666
O23 K1 B2 73.99(12) . 5_666
O30 K1 B2 65.82(13) 5_666 5_666
O4 K1 B2 111.10(12) 5_666 5_666
O10 K1 B2 58.20(12) 5_666 5_666
O27 K1 O28 73.86(11) 2_655 5_666
O29 K1 O28 43.50(9) 5_666 5_666
O4W K1 O28 137.65(14) . 5_666
O29 K1 O28 76.66(12) . 5_666
O23 K1 O28 54.49(10) . 5_666
O30 K1 O28 76.13(11) 5_666 5_666
O4 K1 O28 134.63(10) 5_666 5_666
O10 K1 O28 81.78(10) 5_666 5_666
B2 K1 O28 23.70(10) 5_666 5_666
O27 K1 B3 94.14(11) 2_655 .
O29 K1 B3 79.57(12) 5_666 .
O4W K1 B3 70.50(16) . .
O29 K1 B3 25.27(9) . .
O23 K1 B3 24.88(9) . .
O30 K1 B3 146.30(10) 5_666 .
O4 K1 B3 119.07(12) 5_666 .
O10 K1 B3 118.97(10) 5_666 .
B2 K1 B3 82.85(13) 5_666 .
O28 K1 B3 70.17(12) 5_666 .
O27 K1 B2 133.59(12) 2_655 .
O29 K1 B2 76.37(11) 5_666 .
O4W K1 B2 62.9(2) . .
O29 K1 B2 20.92(10) . .
O23 K1 B2 66.35(11) . .
O30 K1 B2 146.90(11) 5_666 .
O4 K1 B2 77.58(13) 5_666 .
O10 K1 B2 92.70(10) 5_666 .
B2 K1 B2 94.23(13) 5_666 .
O28 K1 B2 96.19(13) 5_666 .
B3 K1 B2 41.65(11) . .
K3 K3 O1 83.8(6) 2_756 .
K3 K3 O1 79.5(6) 2_756 2_756
O1 K3 O1 147.01(17) . 2_756
K3 K3 O3W 81.89(7) 2_756 .
O1 K3 O3W 75.03(11) . .
O1 K3 O3W 74.57(11) 2_756 .
K3 K3 O25 100.4(3) 2_756 8_556
O1 K3 O25 133.86(15) . 8_556
O1 K3 O25 77.49(14) 2_756 8_556
O3W K3 O25 151.07(17) . 8_556
K3 K3 O3 166.4(2) 2_756 2_756
O1 K3 O3 97.09(14) . 2_756
O1 K3 O3 92.90(13) 2_756 2_756
O3W K3 O3 85.28(10) . 2_756
O25 K3 O3 88.80(11) 8_556 2_756
K3 K3 O25 65.8(3) 2_756 7_656
O1 K3 O25 73.87(13) . 7_656
O1 K3 O25 122.92(14) 2_756 7_656
O3W K3 O25 136.93(13) . 7_656
O25 K3 O25 66.68(13) 8_556 7_656
O3 K3 O25 127.47(13) 2_756 7_656
K3 K3 O6 126.7(6) 2_756 2_756
O1 K3 O6 149.06(15) . 2_756
O1 K3 O6 57.05(12) 2_756 2_756
O3W K3 O6 110.70(12) . 2_756
O25 K3 O6 45.32(9) 8_556 2_756
O3 K3 O6 54.68(10) 2_756 2_756
O25 K3 O6 111.36(12) 7_656 2_756
K3 K3 O27 108.1(3) 2_756 7_656
O1 K3 O27 83.33(15) . 7_656
O1 K3 O27 128.92(14) 2_756 7_656
O3W K3 O27 155.13(17) . 7_656
O25 K3 O27 51.45(11) 8_556 7_656
O3 K3 O27 85.38(12) 2_756 7_656
O25 K3 O27 42.68(10) 7_656 7_656
O6 K3 O27 82.04(11) 2_756 7_656
K3 K3 B5 88.3(4) 2_756 7_656
O1 K3 B5 67.80(15) . 7_656
O1 K3 B5 139.07(16) 2_756 7_656
O3W K3 B5 142.36(16) . 7_656
O25 K3 B5 66.44(13) 8_556 7_656
O3 K3 B5 104.62(14) 2_756 7_656
O25 K3 B5 23.51(10) 7_656 7_656
O6 K3 B5 104.30(13) 2_756 7_656
O27 K3 B5 23.64(10) 7_656 7_656
K3 K3 B5 78.7(4) 2_756 8_556
O1 K3 B5 137.19(15) . 8_556
O1 K3 B5 66.48(15) 2_756 8_556
O3W K3 B5 138.88(17) . 8_556
O25 K3 B5 22.82(10) 8_556 8_556
O3 K3 B5 108.75(13) 2_756 8_556
O25 K3 B5 63.33(12) 7_656 8_556
O6 K3 B5 57.56(11) 2_756 8_556
O27 K3 B5 65.99(13) 7_656 8_556
B5 K3 B5 72.88(18) 7_656 8_556
K3 K3 V6 103.3(6) 2_756 2_756
O1 K3 V6 158.95(12) . 2_756
O1 K3 V6 25.25(8) 2_756 2_756
O3W K3 V6 86.27(9) . 2_756
O25 K3 V6 65.05(10) 8_556 2_756
O3 K3 V6 71.37(10) 2_756 2_756
O25 K3 V6 127.17(11) 7_656 2_756
O6 K3 V6 32.74(7) 2_756 2_756
O27 K3 V6 112.31(11) 7_656 2_756
B5 K3 V6 131.37(12) 7_656 2_756
B5 K3 V6 63.84(11) 8_556 2_756
K4 K4 O19 155.8(16) 2_656 2_656
K4 K4 O11W 126.4(3) 2_656 .
O19 K4 O11W 68.2(3) 2_656 .
K4 K4 O17 94.9(15) 2_656 .
O19 K4 O17 108.9(2) 2_656 .
O11W K4 O17 70.1(3) . .
K4 K4 O17 71.6(15) 2_656 2_656
O19 K4 O17 95.1(3) 2_656 2_656
O11W K4 O17 79.8(3) . 2_656
O17 K4 O17 129.81(19) . 2_656
K4 K4 O5W 83.38(10) 2_656 .
O19 K4 O5W 82.83(14) 2_656 .
O11W K4 O5W 150.1(3) . .
O17 K4 O5W 115.1(3) . .
O17 K4 O5W 111.0(3) 2_656 .
K4 K4 O22 89.1(16) 2_656 .
O19 K4 O22 104.2(2) 2_656 .
O11W K4 O22 110.3(4) . .
O17 K4 O22 46.28(18) . .
O17 K4 O22 160.4(2) 2_656 .
O5W K4 O22 68.86(16) . .
K4 K4 O22 78.5(16) 2_656 2_656
O19 K4 O22 78.0(2) 2_656 2_656
O11W K4 O22 110.8(4) . 2_656
O17 K4 O22 172.5(2) . 2_656
O17 K4 O22 44.83(17) 2_656 2_656
O5W K4 O22 67.99(15) . 2_656
O22 K4 O22 136.12(17) . 2_656
K4 K4 N1 134.5(4) 2_656 .
O19 K4 N1 59.5(3) 2_656 .
O11W K4 N1 8.6(4) . .
O17 K4 N1 74.2(3) . .
O17 K4 N1 82.0(3) 2_656 .
O5W K4 N1 141.6(3) . .
O22 K4 N1 110.6(3) . .
O22 K4 N1 107.8(3) 2_656 .
K4 K4 O11W 43.8(3) 2_656 2_656
O19 K4 O11W 146.4(3) 2_656 2_656
O11W K4 O11W 82.8(5) . 2_656
O17 K4 O11W 74.5(3) . 2_656
O17 K4 O11W 62.3(3) 2_656 2_656
O5W K4 O11W 127.1(3) . 2_656
O22 K4 O11W 101.4(3) . 2_656
O22 K4 O11W 98.1(3) 2_656 2_656
N1 K4 O11W 91.2(3) . 2_656
K4 K4 O19 19.4(13) 2_656 .
O19 K4 O19 155.4(2) 2_656 .
O11W K4 O19 136.4(3) . .
O17 K4 O19 84.9(2) . .
O17 K4 O19 90.75(18) 2_656 .
O5W K4 O19 72.80(12) . .
O22 K4 O19 70.23(17) . .
O22 K4 O19 89.78(17) 2_656 .
N1 K4 O19 145.0(3) . .
O11W K4 O19 55.8(2) 2_656 .
K4 K4 B1 85.5(17) 2_656 2_656
O19 K4 B1 75.4(2) 2_656 2_656
O11W K4 B1 87.4(3) . 2_656
O17 K4 B1 152.40(19) . 2_656
O17 K4 B1 25.50(13) 2_656 2_656
O5W K4 B1 92.4(2) . 2_656
O22 K4 B1 160.97(17) . 2_656
O22 K4 B1 24.85(12) 2_656 2_656
N1 K4 B1 85.9(3) . 2_656
O11W K4 B1 87.3(3) 2_656 2_656
O19 K4 B1 102.0(2) . 2_656
V6 O1 K3 124.97(17) . .
V6 O1 K3 109.42(16) . 2_756
K3 O1 K3 16.66(12) . 2_756
V2 O2 K2 143.01(18) . .
V1 O3 K2 109.85(16) . 5_766
V1 O3 K3 102.80(16) . 2_756
K2 O3 K3 136.13(13) 5_766 2_756
V3 O4 K1 107.54(15) . 5_666
V4 O5 V2 146.86(17) . .
V4 O5 V3 100.45(15) . .
V2 O5 V3 102.32(14) . .
B4 O6 V1 130.7(2) 7_656 .
B4 O6 V6 128.8(2) 7_656 .
V1 O6 V6 100.41(14) . .
B4 O6 K3 95.4(2) 7_656 2_756
V1 O6 K3 89.12(13) . 2_756
V6 O6 K3 83.41(13) . 2_756
B7 O7 V3 130.8(2) . .
B7 O7 V2 127.3(3) . .
V3 O7 V2 101.82(14) . .
B1 O8 V5 130.7(2) . .
B1 O8 V4 128.3(2) . .
V5 O8 V4 101.01(14) . .
V4 O9 V5 101.74(15) . .
V4 O9 V6 145.06(16) . .
V5 O9 V6 101.57(15) . .
B3 O10 V3 130.7(2) . .
B3 O10 V4 128.6(2) . .
V3 O10 V4 100.40(15) . .
B3 O10 K1 87.5(2) . 5_666
V3 O10 K1 88.86(12) . 5_666
V4 O10 K1 89.03(11) . 5_666
V6 O11 V2 146.14(17) . .
V6 O11 V1 101.02(14) . .
V2 O11 V1 102.35(15) . .
B3 O12 B1 113.5(3) 7_656 7_656
B3 O12 V1 120.8(2) 7_656 .
B1 O12 V1 121.4(2) 7_656 .
B6 O13 B4 113.8(3) . .
B6 O13 V3 121.1(2) . .
B4 O13 V3 121.3(2) . .
B7 O14 B9 114.4(3) 7_656 7_656
B7 O14 V5 120.4(2) 7_656 .
B9 O14 V5 121.4(2) 7_656 .
B9 O15 V1 131.4(2) . .
B9 O15 V2 127.3(2) . .
V1 O15 V2 101.28(14) . .
B9 O15 K2 84.0(2) . 5_766
V1 O15 K2 83.45(11) . 5_766
V2 O15 K2 104.79(13) . 5_766
B6 O16 V5 131.4(2) 7_656 .
B6 O16 V6 126.7(3) 7_656 .
V5 O16 V6 101.74(15) . .
B2 O17 B1 120.5(3) . .
B2 O17 K4 135.5(3) . .
B1 O17 K4 102.7(2) . .
B2 O17 K4 137.4(3) . 2_656
B1 O17 K4 96.1(2) . 2_656
K4 O17 K4 13.5(2) . 2_656
B5 O18 B6 122.3(3) . .
V5 O19 K4 112.0(3) . 2_656
V5 O19 K4 107.9(2) . .
K4 O19 K4 4.7(3) 2_656 .
B8 O20 B7 121.4(3) . .
B8 O21 B9 120.6(3) . .
B8 O21 K2 118.9(3) . 5_766
B9 O21 K2 103.4(2) . 5_766
B9 O22 B1 120.2(3) 7_656 .
B9 O22 K4 129.2(3) 7_656 .
B1 O22 K4 89.1(2) . .
B9 O22 K4 121.4(2) 7_656 2_656
B1 O22 K4 86.0(2) . 2_656
K4 O22 K4 12.37(18) . 2_656
B4 O23 B3 118.8(3) . .
B4 O23 K1 141.1(2) . .
B3 O23 K1 96.2(2) . .
B6 O24 B7 120.8(3) . .
B5 O25 B4 121.6(3) . .
B5 O25 K3 98.7(3) . 8_455
B4 O25 K3 106.0(2) . 8_455
B5 O25 K3 85.6(3) . 7_656
B4 O25 K3 117.1(2) . 7_656
K3 O25 K3 13.80(11) 8_455 7_656
B8 O26 K2 101.8(3) . .
B5 O27 K1 145.3(3) . 2_655
B5 O27 K3 82.7(3) . 7_656
K1 O27 K3 125.40(13) 2_655 7_656
B2 O28 K1 76.0(3) . 5_666
B2 O29 B3 122.1(3) . .
B2 O29 K1 101.9(3) . 5_666
B3 O29 K1 109.9(2) . 5_666
B2 O29 K1 110.7(3) . .
B3 O29 K1 99.5(2) . .
K1 O29 K1 113.19(11) 5_666 .
V4 O30 K1 108.04(16) . 5_666
O22 B1 O8 110.2(3) . .
O22 B1 O17 107.3(3) . .
O8 B1 O17 109.2(3) . .
O22 B1 O12 112.9(3) . 7_656
O8 B1 O12 108.4(3) . 7_656
O17 B1 O12 108.8(3) . 7_656
O22 B1 K4 69.2(2) . 2_656
O8 B1 K4 82.8(2) . 2_656
O17 B1 K4 58.4(2) . 2_656
O12 B1 K4 166.0(3) 7_656 2_656
O22 B1 K4 66.1(2) . .
O8 B1 K4 94.2(2) . .
O17 B1 K4 52.42(19) . .
O12 B1 K4 155.3(3) 7_656 .
K4 B1 K4 11.49(17) 2_656 .
O29 B2 O17 123.2(4) . .
O29 B2 O28 118.6(4) . .
O17 B2 O28 118.2(4) . .
O29 B2 K1 54.6(2) . 5_666
O17 B2 K1 138.0(3) . 5_666
O28 B2 K1 80.3(3) . 5_666
O29 B2 K1 48.3(2) . .
O17 B2 K1 125.8(3) . .
O28 B2 K1 94.9(3) . .
K1 B2 K1 85.77(12) 5_666 .
O23 B3 O29 107.4(3) . .
O23 B3 O10 110.6(3) . .
O29 B3 O10 109.3(3) . .
O23 B3 O12 113.7(3) . 7_656
O29 B3 O12 108.1(3) . 7_656
O10 B3 O12 107.7(3) . 7_656
O23 B3 K1 58.97(19) . .
O29 B3 K1 55.26(19) . .
O10 B3 K1 148.6(3) . .
O12 B3 K1 103.4(2) 7_656 .
O23 B3 K1 101.7(2) . 5_666
O29 B3 K1 47.23(18) . 5_666
O10 B3 K1 68.0(2) . 5_666
O12 B3 K1 142.8(3) 7_656 5_666
K1 B3 K1 84.58(11) . 5_666
O23 B4 O6 111.7(3) . 7_656
O23 B4 O25 107.5(3) . .
O6 B4 O25 108.9(3) 7_656 .
O23 B4 O13 112.8(3) . .
O6 B4 O13 107.3(3) 7_656 .
O25 B4 O13 108.6(3) . .
O18 B5 O25 121.9(4) . .
O18 B5 O27 117.9(4) . .
O25 B5 O27 120.2(4) . .
O18 B5 K3 126.9(3) . 7_656
O25 B5 K3 70.9(2) . 7_656
O27 B5 K3 73.7(3) . 7_656
O18 B5 K3 127.9(3) . 8_455
O25 B5 K3 58.5(2) . 8_455
O27 B5 K3 84.8(3) . 8_455
K3 B5 K3 13.02(10) 7_656 8_455
O24 B6 O16 108.4(3) . 7_656
O24 B6 O18 106.5(3) . .
O16 B6 O18 110.3(3) 7_656 .
O24 B6 O13 113.6(3) . .
O16 B6 O13 109.4(3) 7_656 .
O18 B6 O13 108.6(3) . .
O24 B7 O7 110.6(3) . .
O24 B7 O20 107.8(3) . .
O7 B7 O20 110.1(3) . .
O24 B7 O14 111.9(3) . 7_656
O7 B7 O14 108.2(3) . 7_656
O20 B7 O14 108.1(3) . 7_656
O20 B8 O21 123.6(4) . .
O20 B8 O26 114.9(4) . .
O21 B8 O26 121.5(4) . .
O20 B8 K2 88.3(3) . .
O21 B8 K2 123.6(3) . .
O26 B8 K2 55.6(3) . .
O22 B9 O15 110.3(3) 7_656 .
O22 B9 O21 108.6(3) 7_656 .
O15 B9 O21 108.0(3) . .
O22 B9 O14 112.6(3) 7_656 7_656
O15 B9 O14 108.5(3) . 7_656
O21 B9 O14 108.7(3) . 7_656
O22 B9 K2 88.7(2) 7_656 5_766
O15 B9 K2 71.1(2) . 5_766
O21 B9 K2 52.01(19) . 5_766
O14 B9 K2 156.3(3) 7_656 5_766
C1 N1 K4 139.7(8) . .
C2 N2 C3 114.2(6) . .
N1 C1 C2 112.4(6) . .
N2 C2 C1 111.1(6) . .
N2 C3 C4 110.4(6) . .
N3 C4 C3 111.8(7) . .
C3B N2B C2B 112.6(6) . .
N1B C1B C2B 109.4(7) . .
N2B C2B C1B 108.9(7) . .
N2B C3B C4B 112.3(6) . .
N3B C4B C3B 113.5(7) . .
K4 O11W K4 9.82(15) . 2_656
K3 O3W K3 16.23(13) 2_756 .
O7W' O4W K1 151.3(6) . .
K4 O5W K4 13.24(19) . 2_656
O6W K2 O2 91.3(4) . .
O6W K2 O3 98.8(4) . 5_766
O2 K2 O3 161.47(13) . 5_766
O6W K2 O21 141.9(4) . 5_766
O2 K2 O21 81.01(11) . 5_766
O3 K2 O21 99.86(12) 5_766 5_766
O6W K2 O6W' 23.5(4) . .
O2 K2 O6W' 82.4(2) . .
O3 K2 O6W' 112.5(2) 5_766 .
O21 K2 O6W' 118.7(3) 5_766 .
O6W K2 O26 106.8(4) . .
O2 K2 O26 83.13(13) . .
O3 K2 O26 79.11(13) 5_766 .
O21 K2 O26 109.20(13) 5_766 .
O6W' K2 O26 126.7(2) . .
O6W K2 O1W 79.8(4) . .
O2 K2 O1W 107.09(16) . .
O3 K2 O1W 90.06(16) 5_766 .
O21 K2 O1W 67.34(14) 5_766 .
O6W' K2 O1W 62.3(2) . .
O26 K2 O1W 168.02(13) . .
O6W K2 O8W' 32.1(6) . 5_666
O2 K2 O8W' 123.3(6) . 5_666
O3 K2 O8W' 67.6(6) 5_766 5_666
O21 K2 O8W' 138.8(4) 5_766 5_666
O6W' K2 O8W' 46.5(6) . 5_666
O26 K2 O8W' 106.6(4) . 5_666
O1W K2 O8W' 73.4(4) . 5_666
O6W K2 O15 149.9(4) . 5_766
O2 K2 O15 117.30(10) . 5_766
O3 K2 O15 56.79(9) 5_766 5_766
O21 K2 O15 45.17(9) 5_766 5_766
O6W' K2 O15 144.3(2) . 5_766
O26 K2 O15 86.97(11) . 5_766
O1W K2 O15 82.78(12) . 5_766
O8W' K2 O15 118.8(6) 5_666 5_766
O6W K2 B9 143.3(4) . 5_766
O2 K2 B9 105.28(12) . 5_766
O3 K2 B9 75.50(12) 5_766 5_766
O21 K2 B9 24.64(9) 5_766 5_766
O6W' K2 B9 125.7(3) . 5_766
O26 K2 B9 107.60(14) . 5_766
O1W K2 B9 64.19(13) . 5_766
O8W' K2 B9 122.7(5) 5_666 5_766
O15 K2 B9 24.87(9) 5_766 5_766
O6W K2 B8 95.6(4) . .
O2 K2 B8 63.08(13) . .
O3 K2 B8 100.28(14) 5_766 .
O21 K2 B8 113.24(13) 5_766 .
O6W' K2 B8 110.3(2) . .
O26 K2 B8 22.67(10) . .
O1W K2 B8 169.24(14) . .
O8W' K2 B8 107.7(4) 5_666 .
O15 K2 B8 105.34(11) 5_766 .
B9 K2 B8 121.16(13) 5_766 .
O6W K2 V1 121.7(4) . 5_766
O2 K2 V1 146.58(10) . 5_766
O3 K2 V1 24.78(7) 5_766 5_766
O21 K2 V1 75.65(9) 5_766 5_766
O6W' K2 V1 129.9(2) . 5_766
O26 K2 V1 82.37(10) . 5_766
O1W K2 V1 85.65(12) . 5_766
O8W' K2 V1 89.7(6) 5_666 5_766
O15 K2 V1 32.03(6) 5_766 5_766
B9 K2 V1 51.90(9) 5_766 5_766
B8 K2 V1 104.99(11) . 5_766

loop_
_geom_bond_atom_site_label_1
_geom_bond_atom_site_label_2
_geom_bond_distance
_geom_bond_site_symmetry_2
V1 O3 1.634(3) .
V1 O6 1.939(3) .
V1 O11 1.956(3) .
V1 O15 1.958(3) .
V1 O12 2.028(3) .
V1 V6 3.003(2) .
V1 V2 3.032(3) .
V1 K2 3.667(3) 5_766
V1 K3 3.775(5) 2_756
V2 O2 1.645(3) .
V2 O11 1.936(3) .
V2 O5 1.939(3) .
V2 O15 1.964(3) .
V2 O7 1.967(3) .
V2 V3 3.040(3) .
V3 O4 1.630(4) .
V3 O10 1.935(3) .
V3 O7 1.951(3) .
V3 O5 1.965(3) .
V3 O13 2.033(3) .
V3 V4 2.987(3) .
V3 K1 3.813(3) 5_666
V4 O30 1.650(3) .
V4 O5 1.922(3) .
V4 O9 1.937(3) .
V4 O10 1.953(3) .
V4 O8 1.968(3) .
V4 V5 3.019(3) .
V4 K1 3.827(3) 5_666
V5 O19 1.634(4) .
V5 O8 1.944(3) .
V5 O16 1.951(3) .
V5 O9 1.954(3) .
V5 O14 2.024(3) .
V5 V6 3.029(3) .
V5 K4 3.722(8) 2_656
V6 O1 1.636(3) .
V6 O11 1.935(3) .
V6 O16 1.954(3) .
V6 O9 1.955(3) .
V6 O6 1.970(3) .
V6 K3 3.617(5) 2_756
V6 K3 3.875(5) .
K1 O27 2.776(4) 2_655
K1 O29 2.796(4) 5_666
K1 O4W 2.819(7) .
K1 O29 2.854(4) .
K1 O23 2.952(4) .
K1 O30 2.980(4) 5_666
K1 O4 2.990(4) 5_666
K1 O10 3.324(4) 5_666
K1 B2 3.355(6) 5_666
K1 O28 3.407(5) 5_666
K1 B3 3.425(5) .
K1 B2 3.572(6) .
K3 K3 0.787(6) 2_756
K3 O1 2.698(6) .
K3 O1 2.728(6) 2_756
K3 O3W 2.787(9) .
K3 O25 3.009(5) 8_556
K3 O3 3.060(5) 2_756
K3 O25 3.244(5) 7_656
K3 O6 3.269(5) 2_756
K3 O27 3.312(6) 7_656
K3 B5 3.423(6) 7_656
K3 B5 3.490(6) 8_556
K3 V6 3.617(5) 2_756
K4 K4 0.691(10) 2_656
K4 O19 2.788(7) 2_656
K4 O11W 2.803(13) .
K4 O17 2.807(10) .
K4 O17 2.948(10) 2_656
K4 O5W 2.995(11) .
K4 O22 3.159(10) .
K4 O22 3.223(10) 2_656
K4 N1 3.255(12) .
K4 O11W 3.260(13) 2_656
K4 O19 3.430(7) .
K4 B1 3.440(12) 2_656
O1 K3 2.728(6) 2_756
O2 K2 2.771(4) .
O3 K2 2.775(4) 5_766
O3 K3 3.060(5) 2_756
O4 K1 2.990(4) 5_666
O6 B4 1.484(5) 7_656
O6 K3 3.269(5) 2_756
O7 B7 1.469(5) .
O8 B1 1.486(5) .
O10 B3 1.490(5) .
O10 K1 3.324(4) 5_666
O12 B3 1.529(5) 7_656
O12 B1 1.532(5) 7_656
O13 B6 1.505(5) .
O13 B4 1.532(5) .
O14 B7 1.527(5) 7_656
O14 B9 1.528(5) 7_656
O15 B9 1.481(5) .
O15 K2 3.332(5) 5_766
O16 B6 1.473(5) 7_656
O17 B2 1.366(6) .
O17 B1 1.489(5) .
O17 K4 2.948(10) 2_656
O18 B5 1.366(6) .
O18 B6 1.502(5) .
O19 K4 2.788(7) 2_656
O20 B8 1.364(6) .
O20 B7 1.483(5) .
O21 B8 1.366(6) .
O21 B9 1.501(5) .
O21 K2 2.837(4) 5_766
O22 B9 1.438(5) 7_656
O22 B1 1.449(5) .
O22 K4 3.223(10) 2_656
O23 B4 1.432(5) .
O23 B3 1.449(5) .
O24 B6 1.443(5) .
O24 B7 1.450(5) .
O25 B5 1.369(6) .
O25 B4 1.503(5) .
O25 K3 3.009(5) 8_455
O25 K3 3.244(5) 7_656
O26 B8 1.398(6) .
O26 K2 2.992(6) .
O27 B5 1.384(6) .
O27 K1 2.776(4) 2_655
O27 K3 3.312(6) 7_656
O28 B2 1.389(6) .
O28 K1 3.407(5) 5_666
O29 B2 1.364(6) .
O29 B3 1.482(5) .
O29 K1 2.796(4) 5_666
O30 K1 2.980(4) 5_666
B1 O12 1.532(5) 7_656
B1 K4 3.440(12) 2_656
B2 K1 3.355(6) 5_666
B3 O12 1.529(5) 7_656
B3 K1 3.582(6) 5_666
B4 O6 1.484(5) 7_656
B5 K3 3.423(6) 7_656
B5 K3 3.490(6) 8_455
B6 O16 1.473(5) 7_656
B7 O14 1.527(5) 7_656
B8 K2 3.551(6) .
B9 O22 1.438(5) 7_656
B9 O14 1.528(5) 7_656
B9 K2 3.503(6) 5_766
N1 C1 1.488(8) .
N2 C2 1.491(7) .
N2 C3 1.501(7) .
N3 C4 1.487(7) .
C1 C2 1.534(8) .
C3 C4 1.542(8) .
N1B C1B 1.497(8) .
N2B C3B 1.495(7) .
N2B C2B 1.504(7) .
N3B C4B 1.479(8) .
C1B C2B 1.557(9) .
C3B C4B 1.529(8) .
O11W K4 3.260(13) 2_656
O8W' K2 3.17(2) 5_666
O7W' O4W 1.244(11) .
O3W K3 2.787(9) 2_756
O5W K4 2.995(11) 2_656
K2 O6W 2.507(18) .
K2 O3 2.775(4) 5_766
K2 O21 2.837(4) 5_766
K2 O6W' 2.954(11) .
K2 O1W 3.090(6) .
K2 O8W' 3.17(2) 5_666
K2 O15 3.332(5) 5_766
K2 B9 3.503(6) 5_766
K2 V1 3.667(3) 5_766
